data_7720645
loop_
_publ_author_name
'Rezazgui, David'
'C&#xed;sa&#x159;ov&#xe1;, Ivana'
'&#x160;t&#x11b;pni&#x10d;ka, Petr'
'Schulz, Ji&#x159;&#xed;'

_publ_section_title
;
 Synthesis of hybrid phosphinoferrocene ligands bearing amine pendants and
 catalytic evaluation of their gold(I) complexes.
;
_journal_issue 13
_journal_name_full 'Dalton transactions (Cambridge, England : 2003)'
_journal_page_first 5397
_journal_page_last 5407
_journal_paper_doi 10.1039/d6dt00321d
_journal_volume 55
_journal_year 2026
_chemical_formula_moiety 'C26 H38 Au Cl Fe N O P, C H Cl3'
_chemical_formula_sum 'C27 H39 Au Cl4 Fe N O P'
_chemical_formula_weight 819.18
_space_group_crystal_system monoclinic
_space_group_IT_number 14
_space_group_name_Hall '-P 2yn'
_space_group_name_H-M_alt 'P 1 21/n 1'
_atom_sites_solution_hydrogens mixed
_atom_sites_solution_primary direct
_atom_sites_solution_secondary difmap
_audit_creation_method SHELXL-2017/1
_audit_update_record
;
2025-12-18 deposited with the CCDC.	2026-03-09 downloaded from the CCDC.
;
_cell_angle_alpha 90
_cell_angle_beta 100.5600(10)
_cell_angle_gamma 90
_cell_formula_units_Z 4
_cell_length_a 10.1180(3)
_cell_length_b 23.6712(9)
_cell_length_c 12.7592(4)
_cell_measurement_reflns_used 9909
_cell_measurement_temperature 120(2)
_cell_measurement_theta_max 27.46
_cell_measurement_theta_min 2.93
_cell_volume 3004.14(17)
_computing_cell_refinement 'SAINT V8.40A (Bruker Nano, Inc., 2019)'
_computing_data_collection 'Bruker Instrument Service vV6.2.14'
_computing_data_reduction 'SAINT V8.40A (Bruker Nano, Inc., 2019)'
_computing_molecular_graphics 'PLATON (Spek, 2017)'
_computing_publication_material 'PLATON (Spek, 2017)'
_computing_structure_refinement 'SHELXL-2017/1 (Sheldrick, 2017)'
_computing_structure_solution 'SHELXT 2014/5 (Sheldrick, 2014)'
_diffrn_ambient_temperature 120(2)
_diffrn_measured_fraction_theta_full 0.997
_diffrn_measured_fraction_theta_max 0.994
_diffrn_measurement_device_type 'Bruker D8 VENTURE Kappa Duo with PHOTON 1000'
_diffrn_measurement_method '\f and \w scans'
_diffrn_radiation_monochromator 'Quazar Mo multilayer optic'
_diffrn_radiation_source 'I\mS micro-focus sealed tube'
_diffrn_radiation_type MoK\a
_diffrn_radiation_wavelength 0.71073
_diffrn_reflns_av_R_equivalents 0.0182
_diffrn_reflns_av_unetI/netI 0.0121
_diffrn_reflns_Laue_measured_fraction_full 0.997
_diffrn_reflns_Laue_measured_fraction_max 0.994
_diffrn_reflns_limit_h_max 13
_diffrn_reflns_limit_h_min -13
_diffrn_reflns_limit_k_max 30
_diffrn_reflns_limit_k_min -30
_diffrn_reflns_limit_l_max 16
_diffrn_reflns_limit_l_min -15
_diffrn_reflns_number 47570
_diffrn_reflns_point_group_measured_fraction_full 0.997
_diffrn_reflns_point_group_measured_fraction_max 0.994
_diffrn_reflns_theta_full 25.242
_diffrn_reflns_theta_max 27.500
_diffrn_reflns_theta_min 2.221
_exptl_absorpt_coefficient_mu 5.792
_exptl_absorpt_correction_T_max 0.62
_exptl_absorpt_correction_T_min 0.38
_exptl_absorpt_correction_type multi-scan
_exptl_absorpt_process_details 'SADABS-2016/2 - Bruker AXS'
_exptl_crystal_colour orange
_exptl_crystal_density_diffrn 1.811
_exptl_crystal_description prism
_exptl_crystal_F_000 1616
_exptl_crystal_size_max 0.35
_exptl_crystal_size_mid 0.23
_exptl_crystal_size_min 0.09
_refine_diff_density_max 1.193
_refine_diff_density_min -1.284
_refine_diff_density_rms 0.077
_refine_ls_extinction_method none
_refine_ls_goodness_of_fit_ref 1.081
_refine_ls_hydrogen_treatment constr
_refine_ls_matrix_type full
_refine_ls_number_parameters 344
_refine_ls_number_reflns 6865
_refine_ls_number_restraints 0
_refine_ls_restrained_S_all 1.081
_refine_ls_R_factor_all 0.0173
_refine_ls_R_factor_gt 0.0170
_refine_ls_shift/su_max 0.005
_refine_ls_shift/su_mean 0.000
_refine_ls_structure_factor_coef Fsqd
_refine_ls_weighting_details 'w=1/[\s^2^(Fo^2^)+(0.0118P)^2^+5.5117P] where P=(Fo^2^+2Fc^2^)/3'
_refine_ls_weighting_scheme calc
_refine_ls_wR_factor_gt 0.0402
_refine_ls_wR_factor_ref 0.0403
_reflns_Friedel_coverage 0.000
_reflns_number_gt 6773
_reflns_number_total 6865
_reflns_threshold_expression 'I > 2\s(I)'
_cod_data_source_file d6dt00321d3.cif
_cod_data_source_block dr95
_cod_depositor_comments 'Adding full bibliography for 7720642--7720664.cif.'
_cod_original_sg_symbol_H-M 'P 21/n'
_cod_database_code 7720645
_shelx_shelxl_version_number 2017/1
_shelx_space_group_comment
;
The symmetry employed for this shelxl refinement is uniquely defined
by the following loop, which should always be used as a source of
symmetry information in preference to the above space-group names.
They are only intended as comments.
;
_shelx_estimated_absorpt_t_min 0.236
_shelx_estimated_absorpt_t_max 0.624

loop_
_space_group_symop_operation_xyz
'x, y, z'
'-x+1/2, y+1/2, -z+1/2'
'-x, -y, -z'
'x-1/2, -y-1/2, z-1/2'

loop_
_atom_site_label
_atom_site_type_symbol
_atom_site_fract_x
_atom_site_fract_y
_atom_site_fract_z
_atom_site_U_iso_or_equiv
_atom_site_adp_type
_atom_site_occupancy
_atom_site_site_symmetry_order
_atom_site_calc_flag
_atom_site_refinement_flags_posn
_atom_site_refinement_flags_adp
_atom_site_refinement_flags_occupancy
_atom_site_disorder_assembly
_atom_site_disorder_group
Au1 Au 0.72556(2) 0.73377(2) 0.58700(2) 0.01564(3) Uani 1 1 d . . . . .
Cl1 Cl 0.71303(7) 0.82722(2) 0.63095(5) 0.03037(13) Uani 1 1 d . . . . .
Fe1 Fe 0.77465(3) 0.69337(2) 0.28667(2) 0.01546(6) Uani 1 1 d . . . . .
P1 P 0.73886(5) 0.64429(2) 0.53475(4) 0.01386(10) Uani 1 1 d . . . . .
O1 O 0.71757(19) 0.65432(9) -0.14886(15) 0.0336(4) Uani 1 1 d . . . . .
N1 N 0.68894(19) 0.71705(8) 0.03594(15) 0.0210(4) Uani 1 1 d . . . . .
C1 C 0.6905(2) 0.73268(9) 0.14176(17) 0.0188(4) Uani 1 1 d . . . . .
C2 C 0.7900(2) 0.76713(9) 0.20579(18) 0.0212(4) Uani 1 1 d . . . . .
H2 H 0.870318 0.780621 0.185860 0.025 Uiso 1 1 calc R U . . .
C3 C 0.7479(2) 0.77777(9) 0.30491(18) 0.0221(4) Uani 1 1 d . . . . .
H3 H 0.793869 0.800379 0.361581 0.027 Uiso 1 1 calc R U . . .
C4 C 0.6255(2) 0.74866(10) 0.30361(18) 0.0211(4) Uani 1 1 d . . . . .
H4 H 0.575190 0.748335 0.359558 0.025 Uiso 1 1 calc R U . . .
C5 C 0.5905(2) 0.71986(9) 0.20420(18) 0.0191(4) Uani 1 1 d . . . . .
H5 H 0.514161 0.696319 0.183168 0.023 Uiso 1 1 calc R U . . .
C6 C 0.8108(2) 0.64114(9) 0.41643(17) 0.0168(4) Uani 1 1 d . . . . .
C7 C 0.7685(2) 0.60875(9) 0.32116(18) 0.0208(4) Uani 1 1 d . . . . .
H7 H 0.691893 0.584827 0.306861 0.025 Uiso 1 1 calc R U . . .
C8 C 0.8612(3) 0.61875(10) 0.25188(19) 0.0256(5) Uani 1 1 d . . . . .
H8 H 0.857079 0.602676 0.183133 0.031 Uiso 1 1 calc R U . . .
C9 C 0.9609(2) 0.65680(11) 0.3029(2) 0.0267(5) Uani 1 1 d . . . . .
H9 H 1.035106 0.670411 0.274181 0.032 Uiso 1 1 calc R U . . .
C10 C 0.9311(2) 0.67113(10) 0.40412(18) 0.0213(4) Uani 1 1 d . . . . .
H10 H 0.981354 0.696034 0.454690 0.026 Uiso 1 1 calc R U . . .
C11 C 0.8464(2) 0.59975(9) 0.63307(16) 0.0153(4) Uani 1 1 d . . . . .
H11 H 0.805233 0.598971 0.698561 0.018 Uiso 1 1 calc R U . . .
C12 C 0.9874(2) 0.62533(9) 0.66491(18) 0.0197(4) Uani 1 1 d . . . . .
H12A H 1.031233 0.627112 0.601680 0.024 Uiso 1 1 calc R U . . .
H12B H 0.980141 0.664319 0.691353 0.024 Uiso 1 1 calc R U . . .
C13 C 1.0731(2) 0.58984(10) 0.7516(2) 0.0251(5) Uani 1 1 d . . . . .
H13A H 1.164659 0.606112 0.768858 0.030 Uiso 1 1 calc R U . . .
H13B H 1.033454 0.590978 0.816938 0.030 Uiso 1 1 calc R U . . .
C14 C 1.0821(2) 0.52867(10) 0.7161(2) 0.0232(5) Uani 1 1 d . . . . .
H14A H 1.130767 0.527115 0.655534 0.028 Uiso 1 1 calc R U . . .
H14B H 1.133572 0.506309 0.775401 0.028 Uiso 1 1 calc R U . . .
C15 C 0.9426(2) 0.50296(9) 0.6824(2) 0.0233(5) Uani 1 1 d . . . . .
H15A H 0.898305 0.500222 0.745231 0.028 Uiso 1 1 calc R U . . .
H15B H 0.951357 0.464273 0.654974 0.028 Uiso 1 1 calc R U . . .
C16 C 0.8554(2) 0.53841(9) 0.59623(18) 0.0202(4) Uani 1 1 d . . . . .
H16A H 0.763984 0.521968 0.579489 0.024 Uiso 1 1 calc R U . . .
H16B H 0.894209 0.537610 0.530436 0.024 Uiso 1 1 calc R U . . .
C17 C 0.5754(2) 0.60799(9) 0.50735(16) 0.0160(4) Uani 1 1 d . . . . .
H17 H 0.589634 0.569409 0.479477 0.019 Uiso 1 1 calc R U . . .
C18 C 0.5232(2) 0.60126(10) 0.61249(17) 0.0213(4) Uani 1 1 d . . . . .
H18A H 0.588225 0.578574 0.662920 0.026 Uiso 1 1 calc R U . . .
H18B H 0.516384 0.638956 0.644676 0.026 Uiso 1 1 calc R U . . .
C19 C 0.3856(2) 0.57246(11) 0.59556(19) 0.0253(5) Uani 1 1 d . . . . .
H19A H 0.394961 0.532890 0.572906 0.030 Uiso 1 1 calc R U . . .
H19B H 0.352434 0.571779 0.663890 0.030 Uiso 1 1 calc R U . . .
C20 C 0.2833(2) 0.60273(11) 0.51181(19) 0.0239(5) Uani 1 1 d . . . . .
H20A H 0.197806 0.581354 0.499286 0.029 Uiso 1 1 calc R U . . .
H20B H 0.265347 0.640803 0.538094 0.029 Uiso 1 1 calc R U . . .
C21 C 0.3354(2) 0.60814(10) 0.40757(18) 0.0230(5) Uani 1 1 d . . . . .
H21A H 0.269350 0.629387 0.355364 0.028 Uiso 1 1 calc R U . . .
H21B H 0.345214 0.570025 0.377976 0.028 Uiso 1 1 calc R U . . .
C22 C 0.4710(2) 0.63857(9) 0.42419(18) 0.0193(4) Uani 1 1 d . . . . .
H22A H 0.459737 0.677766 0.448143 0.023 Uiso 1 1 calc R U . . .
H22B H 0.503594 0.640322 0.355664 0.023 Uiso 1 1 calc R U . . .
C23 C 0.8210(2) 0.70784(11) 0.00695(19) 0.0255(5) Uani 1 1 d . . . . .
H23A H 0.863702 0.674013 0.044372 0.031 Uiso 1 1 calc R U . . .
H23B H 0.879711 0.740765 0.029475 0.031 Uiso 1 1 calc R U . . .
C24 C 0.8063(3) 0.69969(12) -0.1122(2) 0.0327(6) Uani 1 1 d . . . . .
H24A H 0.771363 0.734915 -0.149042 0.039 Uiso 1 1 calc R U . . .
H24B H 0.895633 0.691897 -0.130184 0.039 Uiso 1 1 calc R U . . .
C25 C 0.5892(3) 0.66567(14) -0.1234(2) 0.0348(6) Uani 1 1 d . . . . .
H25A H 0.526740 0.634609 -0.150671 0.042 Uiso 1 1 calc R U . . .
H25B H 0.553069 0.701019 -0.159084 0.042 Uiso 1 1 calc R U . . .
C26 C 0.5962(2) 0.67151(12) -0.00413(19) 0.0274(5) Uani 1 1 d . . . . .
H26A H 0.505788 0.679994 0.011055 0.033 Uiso 1 1 calc R U . . .
H26B H 0.627714 0.635633 0.031893 0.033 Uiso 1 1 calc R U . . .
C1S C 0.6960(5) 0.46248(15) -0.0758(3) 0.0690(12) Uani 1 1 d . . . . .
H1S H 0.750997 0.434884 -0.096962 0.083 Uiso 1 1 d R U . . .
Cl1S Cl 0.64517(12) 0.44574(5) 0.04095(8) 0.0710(3) Uani 1 1 d . . . . .
Cl2S Cl 0.5304(2) 0.44882(12) -0.17598(16) 0.0563(7) Uani 0.468(4) 1 d . . P . .
Cl3S Cl 0.7289(2) 0.53254(7) -0.0938(2) 0.0505(7) Uani 0.468(4) 1 d . . P . .
Cl2D Cl 0.6008(5) 0.48655(18) -0.17767(19) 0.1177(18) Uani 0.532(4) 1 d . . P . .
Cl3D Cl 0.8360(6) 0.51435(18) -0.0272(3) 0.153(3) Uani 0.532(4) 1 d . . P . .

loop_
_atom_site_aniso_label
_atom_site_aniso_U_11
_atom_site_aniso_U_22
_atom_site_aniso_U_33
_atom_site_aniso_U_23
_atom_site_aniso_U_13
_atom_site_aniso_U_12
Au1 0.01633(4) 0.01315(4) 0.01767(4) -0.00109(3) 0.00367(3) 0.00003(3)
Cl1 0.0374(3) 0.0163(3) 0.0406(3) -0.0078(2) 0.0156(3) -0.0023(2)
Fe1 0.01627(14) 0.01405(14) 0.01619(14) 0.00338(11) 0.00333(11) 0.00349(11)
P1 0.0134(2) 0.0128(2) 0.0154(2) 0.00090(19) 0.00288(18) 0.00069(18)
O1 0.0351(10) 0.0415(11) 0.0264(9) -0.0080(8) 0.0119(8) -0.0074(8)
N1 0.0214(9) 0.0240(10) 0.0170(9) 0.0025(7) 0.0020(7) -0.0007(8)
C1 0.0196(10) 0.0181(10) 0.0178(10) 0.0047(8) 0.0007(8) 0.0025(8)
C2 0.0242(11) 0.0166(10) 0.0215(11) 0.0051(8) 0.0007(9) -0.0012(8)
C3 0.0282(12) 0.0147(10) 0.0222(11) 0.0014(8) 0.0011(9) 0.0039(9)
C4 0.0229(11) 0.0186(10) 0.0217(11) 0.0033(8) 0.0038(8) 0.0092(9)
C5 0.0171(10) 0.0186(10) 0.0208(10) 0.0035(8) 0.0016(8) 0.0047(8)
C6 0.0170(9) 0.0160(10) 0.0180(10) 0.0047(8) 0.0047(8) 0.0045(8)
C7 0.0285(11) 0.0149(10) 0.0203(10) 0.0022(8) 0.0076(9) 0.0054(8)
C8 0.0365(13) 0.0211(11) 0.0220(11) 0.0063(9) 0.0127(10) 0.0135(10)
C9 0.0210(11) 0.0328(13) 0.0292(12) 0.0153(10) 0.0125(9) 0.0129(10)
C10 0.0163(10) 0.0247(11) 0.0228(11) 0.0093(9) 0.0034(8) 0.0044(8)
C11 0.0150(9) 0.0151(9) 0.0158(9) 0.0015(7) 0.0029(7) 0.0003(7)
C12 0.0178(10) 0.0139(10) 0.0253(11) 0.0010(8) -0.0012(8) -0.0017(8)
C13 0.0228(11) 0.0186(11) 0.0291(12) -0.0008(9) -0.0078(9) -0.0006(9)
C14 0.0198(11) 0.0180(11) 0.0290(12) 0.0018(9) -0.0032(9) 0.0011(8)
C15 0.0213(11) 0.0141(10) 0.0313(12) 0.0047(9) -0.0032(9) -0.0003(8)
C16 0.0200(10) 0.0128(10) 0.0251(11) 0.0005(8) -0.0027(8) -0.0006(8)
C17 0.0160(9) 0.0151(10) 0.0171(9) -0.0006(8) 0.0035(8) -0.0007(7)
C18 0.0173(10) 0.0294(12) 0.0175(10) 0.0000(9) 0.0039(8) -0.0047(9)
C19 0.0198(11) 0.0338(13) 0.0229(11) 0.0019(10) 0.0058(9) -0.0070(9)
C20 0.0162(10) 0.0303(12) 0.0254(11) -0.0056(9) 0.0047(9) -0.0035(9)
C21 0.0175(10) 0.0282(12) 0.0217(11) -0.0001(9) -0.0002(8) -0.0018(9)
C22 0.0165(10) 0.0202(10) 0.0204(10) 0.0017(8) 0.0014(8) 0.0010(8)
C23 0.0244(11) 0.0311(13) 0.0225(11) 0.0023(9) 0.0080(9) -0.0060(10)
C24 0.0385(14) 0.0378(14) 0.0247(12) 0.0003(11) 0.0135(11) -0.0102(12)
C25 0.0288(13) 0.0531(17) 0.0221(12) -0.0088(11) 0.0034(10) -0.0055(12)
C26 0.0208(11) 0.0398(14) 0.0215(11) -0.0060(10) 0.0036(9) -0.0067(10)
C1S 0.116(4) 0.0327(18) 0.069(3) 0.0015(17) 0.046(3) 0.011(2)
Cl1S 0.0897(8) 0.0719(7) 0.0459(5) 0.0166(5) -0.0017(5) -0.0102(6)
Cl2S 0.0596(12) 0.0670(15) 0.0362(9) -0.0110(9) -0.0068(8) 0.0008(10)
Cl3S 0.0628(13) 0.0280(8) 0.0703(15) -0.0091(8) 0.0371(11) -0.0081(7)
Cl2D 0.175(4) 0.137(3) 0.0446(11) 0.0204(15) 0.0316(16) 0.080(3)
Cl3D 0.265(6) 0.136(3) 0.077(2) -0.029(2) 0.079(3) -0.122(4)

loop_
_atom_type_symbol
_atom_type_description
_atom_type_scat_dispersion_real
_atom_type_scat_dispersion_imag
_atom_type_scat_source
C C 0.0033 0.0016 'International Tables Vol C Tables 4.2.6.8 and 6.1.1.4'
H H 0.0000 0.0000 'International Tables Vol C Tables 4.2.6.8 and 6.1.1.4'
Au Au -2.0133 8.8022 'International Tables Vol C Tables 4.2.6.8 and 6.1.1.4'
Cl Cl 0.1484 0.1585 'International Tables Vol C Tables 4.2.6.8 and 6.1.1.4'
Fe Fe 0.3463 0.8444 'International Tables Vol C Tables 4.2.6.8 and 6.1.1.4'
N N 0.0061 0.0033 'International Tables Vol C Tables 4.2.6.8 and 6.1.1.4'
O O 0.0106 0.0060 'International Tables Vol C Tables 4.2.6.8 and 6.1.1.4'
P P 0.1023 0.0942 'International Tables Vol C Tables 4.2.6.8 and 6.1.1.4'

loop_
_geom_angle_atom_site_label_1
_geom_angle_atom_site_label_2
_geom_angle_atom_site_label_3
_geom_angle
_geom_angle_site_symmetry_1
_geom_angle_site_symmetry_3
_geom_angle_publ_flag
P1 Au1 Cl1 176.71(2) . . ?
C3 Fe1 C4 40.62(10) . . ?
C3 Fe1 C10 105.72(10) . . ?
C4 Fe1 C10 125.28(9) . . ?
C3 Fe1 C6 120.58(9) . . ?
C4 Fe1 C6 109.17(9) . . ?
C10 Fe1 C6 41.35(8) . . ?
C3 Fe1 C2 40.96(9) . . ?
C4 Fe1 C2 68.42(10) . . ?
C10 Fe1 C2 118.03(9) . . ?
C6 Fe1 C2 154.73(9) . . ?
C3 Fe1 C9 122.83(11) . . ?
C4 Fe1 C9 160.93(11) . . ?
C10 Fe1 C9 40.66(9) . . ?
C6 Fe1 C9 68.78(9) . . ?
C2 Fe1 C9 104.93(10) . . ?
C3 Fe1 C7 157.33(9) . . ?
C4 Fe1 C7 123.44(10) . . ?
C10 Fe1 C7 68.95(9) . . ?
C6 Fe1 C7 40.97(9) . . ?
C2 Fe1 C7 161.29(9) . . ?
C9 Fe1 C7 68.29(10) . . ?
C3 Fe1 C8 159.89(10) . . ?
C4 Fe1 C8 158.03(10) . . ?
C10 Fe1 C8 68.47(10) . . ?
C6 Fe1 C8 68.61(9) . . ?
C2 Fe1 C8 123.30(10) . . ?
C9 Fe1 C8 40.43(11) . . ?
C7 Fe1 C8 40.48(9) . . ?
C3 Fe1 C5 68.48(9) . . ?
C4 Fe1 C5 40.70(9) . . ?
C10 Fe1 C5 163.80(9) . . ?
C6 Fe1 C5 127.42(9) . . ?
C2 Fe1 C5 68.21(9) . . ?
C9 Fe1 C5 155.23(10) . . ?
C7 Fe1 C5 110.22(9) . . ?
C8 Fe1 C5 122.13(10) . . ?
C3 Fe1 C1 68.01(9) . . ?
C4 Fe1 C1 67.74(9) . . ?
C10 Fe1 C1 153.39(9) . . ?
C6 Fe1 C1 164.12(9) . . ?
C2 Fe1 C1 40.25(9) . . ?
C9 Fe1 C1 119.47(9) . . ?
C7 Fe1 C1 126.57(9) . . ?
C8 Fe1 C1 108.06(9) . . ?
C5 Fe1 C1 40.12(9) . . ?
C6 P1 C11 105.66(10) . . ?
C6 P1 C17 108.07(10) . . ?
C11 P1 C17 105.15(9) . . ?
C6 P1 Au1 110.30(7) . . ?
C11 P1 Au1 113.68(7) . . ?
C17 P1 Au1 113.50(7) . . ?
C25 O1 C24 109.3(2) . . ?
C1 N1 C26 115.27(19) . . ?
C1 N1 C23 115.71(18) . . ?
C26 N1 C23 111.04(19) . . ?
N1 C1 C2 125.8(2) . . ?
N1 C1 C5 126.7(2) . . ?
C2 C1 C5 107.4(2) . . ?
N1 C1 Fe1 131.49(16) . . ?
C2 C1 Fe1 67.74(12) . . ?
C5 C1 Fe1 68.33(12) . . ?
C3 C2 C1 108.2(2) . . ?
C3 C2 Fe1 69.02(13) . . ?
C1 C2 Fe1 72.02(12) . . ?
C3 C2 H2 125.9 . . ?
C1 C2 H2 125.9 . . ?
Fe1 C2 H2 124.7 . . ?
C4 C3 C2 107.8(2) . . ?
C4 C3 Fe1 69.81(13) . . ?
C2 C3 Fe1 70.02(13) . . ?
C4 C3 H3 126.1 . . ?
C2 C3 H3 126.1 . . ?
Fe1 C3 H3 125.7 . . ?
C3 C4 C5 108.5(2) . . ?
C3 C4 Fe1 69.57(13) . . ?
C5 C4 Fe1 70.56(12) . . ?
C3 C4 H4 125.7 . . ?
C5 C4 H4 125.7 . . ?
Fe1 C4 H4 125.7 . . ?
C4 C5 C1 107.9(2) . . ?
C4 C5 Fe1 68.73(12) . . ?
C1 C5 Fe1 71.54(12) . . ?
C4 C5 H5 126.0 . . ?
C1 C5 H5 126.0 . . ?
Fe1 C5 H5 125.3 . . ?
C7 C6 C10 107.32(19) . . ?
C7 C6 P1 129.13(17) . . ?
C10 C6 P1 123.50(17) . . ?
C7 C6 Fe1 69.86(12) . . ?
C10 C6 Fe1 69.11(12) . . ?
P1 C6 Fe1 128.04(11) . . ?
C8 C7 C6 108.0(2) . . ?
C8 C7 Fe1 69.82(13) . . ?
C6 C7 Fe1 69.17(12) . . ?
C8 C7 H7 126.0 . . ?
C6 C7 H7 126.0 . . ?
Fe1 C7 H7 126.6 . . ?
C9 C8 C7 108.4(2) . . ?
C9 C8 Fe1 69.55(13) . . ?
C7 C8 Fe1 69.70(13) . . ?
C9 C8 H8 125.8 . . ?
C7 C8 H8 125.8 . . ?
Fe1 C8 H8 126.5 . . ?
C8 C9 C10 108.5(2) . . ?
C8 C9 Fe1 70.03(13) . . ?
C10 C9 Fe1 69.28(13) . . ?
C8 C9 H9 125.8 . . ?
C10 C9 H9 125.8 . . ?
Fe1 C9 H9 126.5 . . ?
C9 C10 C6 107.8(2) . . ?
C9 C10 Fe1 70.06(13) . . ?
C6 C10 Fe1 69.54(12) . . ?
C9 C10 H10 126.1 . . ?
C6 C10 H10 126.1 . . ?
Fe1 C10 H10 125.9 . . ?
C16 C11 C12 110.51(17) . . ?
C16 C11 P1 113.28(14) . . ?
C12 C11 P1 111.12(14) . . ?
C16 C11 H11 107.2 . . ?
C12 C11 H11 107.2 . . ?
P1 C11 H11 107.2 . . ?
C13 C12 C11 110.59(18) . . ?
C13 C12 H12A 109.5 . . ?
C11 C12 H12A 109.5 . . ?
C13 C12 H12B 109.5 . . ?
C11 C12 H12B 109.5 . . ?
H12A C12 H12B 108.1 . . ?
C14 C13 C12 111.37(19) . . ?
C14 C13 H13A 109.4 . . ?
C12 C13 H13A 109.4 . . ?
C14 C13 H13B 109.4 . . ?
C12 C13 H13B 109.4 . . ?
H13A C13 H13B 108.0 . . ?
C15 C14 C13 111.13(19) . . ?
C15 C14 H14A 109.4 . . ?
C13 C14 H14A 109.4 . . ?
C15 C14 H14B 109.4 . . ?
C13 C14 H14B 109.4 . . ?
H14A C14 H14B 108.0 . . ?
C14 C15 C16 111.49(19) . . ?
C14 C15 H15A 109.3 . . ?
C16 C15 H15A 109.3 . . ?
C14 C15 H15B 109.3 . . ?
C16 C15 H15B 109.3 . . ?
H15A C15 H15B 108.0 . . ?
C15 C16 C11 110.98(18) . . ?
C15 C16 H16A 109.4 . . ?
C11 C16 H16A 109.4 . . ?
C15 C16 H16B 109.4 . . ?
C11 C16 H16B 109.4 . . ?
H16A C16 H16B 108.0 . . ?
C22 C17 C18 110.47(18) . . ?
C22 C17 P1 113.05(15) . . ?
C18 C17 P1 108.86(14) . . ?
C22 C17 H17 108.1 . . ?
C18 C17 H17 108.1 . . ?
P1 C17 H17 108.1 . . ?
C19 C18 C17 111.85(18) . . ?
C19 C18 H18A 109.2 . . ?
C17 C18 H18A 109.2 . . ?
C19 C18 H18B 109.2 . . ?
C17 C18 H18B 109.2 . . ?
H18A C18 H18B 107.9 . . ?
C20 C19 C18 111.9(2) . . ?
C20 C19 H19A 109.2 . . ?
C18 C19 H19A 109.2 . . ?
C20 C19 H19B 109.2 . . ?
C18 C19 H19B 109.2 . . ?
H19A C19 H19B 107.9 . . ?
C21 C20 C19 110.68(19) . . ?
C21 C20 H20A 109.5 . . ?
C19 C20 H20A 109.5 . . ?
C21 C20 H20B 109.5 . . ?
C19 C20 H20B 109.5 . . ?
H20A C20 H20B 108.1 . . ?
C20 C21 C22 111.32(19) . . ?
C20 C21 H21A 109.4 . . ?
C22 C21 H21A 109.4 . . ?
C20 C21 H21B 109.4 . . ?
C22 C21 H21B 109.4 . . ?
H21A C21 H21B 108.0 . . ?
C21 C22 C17 111.08(18) . . ?
C21 C22 H22A 109.4 . . ?
C17 C22 H22A 109.4 . . ?
C21 C22 H22B 109.4 . . ?
C17 C22 H22B 109.4 . . ?
H22A C22 H22B 108.0 . . ?
N1 C23 C24 110.2(2) . . ?
N1 C23 H23A 109.6 . . ?
C24 C23 H23A 109.6 . . ?
N1 C23 H23B 109.6 . . ?
C24 C23 H23B 109.6 . . ?
H23A C23 H23B 108.1 . . ?
O1 C24 C23 111.5(2) . . ?
O1 C24 H24A 109.3 . . ?
C23 C24 H24A 109.3 . . ?
O1 C24 H24B 109.3 . . ?
C23 C24 H24B 109.3 . . ?
H24A C24 H24B 108.0 . . ?
O1 C25 C26 111.7(2) . . ?
O1 C25 H25A 109.3 . . ?
C26 C25 H25A 109.3 . . ?
O1 C25 H25B 109.3 . . ?
C26 C25 H25B 109.3 . . ?
H25A C25 H25B 107.9 . . ?
N1 C26 C25 109.1(2) . . ?
N1 C26 H26A 109.9 . . ?
C25 C26 H26A 109.9 . . ?
N1 C26 H26B 109.9 . . ?
C25 C26 H26B 109.9 . . ?
H26A C26 H26B 108.3 . . ?
Cl2D C1S Cl1S 124.5(3) . . ?
Cl2D C1S Cl3S 69.2(3) . . ?
Cl1S C1S Cl3S 115.9(2) . . ?
Cl2D C1S Cl3D 110.1(3) . . ?
Cl1S C1S Cl3D 101.1(2) . . ?
Cl3S C1S Cl3D 42.6(2) . . ?
Cl2D C1S Cl2S 36.2(2) . . ?
Cl1S C1S Cl2S 100.0(3) . . ?
Cl3S C1S Cl2S 103.8(3) . . ?
Cl3D C1S Cl2S 146.0(3) . . ?
Cl2D C1S H1S 108.8 . . ?
Cl1S C1S H1S 112.5 . . ?
Cl3S C1S H1S 120.0 . . ?
Cl3D C1S H1S 95.7 . . ?
Cl2S C1S H1S 100.5 . . ?
Cl2D Cl2S C1S 54.35(19) . . ?
Cl3D Cl3S C1S 75.8(2) . . ?
Cl3D Cl3S Cl2D 125.4(2) . . ?
C1S Cl3S Cl2D 51.91(19) . . ?
Cl2S Cl2D C1S 89.5(3) . . ?
Cl2S Cl2D Cl3S 144.2(2) . . ?
C1S Cl2D Cl3S 58.9(2) . . ?
Cl3S Cl3D C1S 61.6(2) . . ?

loop_
_geom_bond_atom_site_label_1
_geom_bond_atom_site_label_2
_geom_bond_distance
_geom_bond_site_symmetry_2
_geom_bond_publ_flag
Au1 P1 2.2320(5) . ?
Au1 Cl1 2.2911(6) . ?
Fe1 C3 2.035(2) . ?
Fe1 C4 2.038(2) . ?
Fe1 C10 2.039(2) . ?
Fe1 C6 2.045(2) . ?
Fe1 C2 2.049(2) . ?
Fe1 C9 2.049(2) . ?
Fe1 C7 2.054(2) . ?
Fe1 C8 2.056(2) . ?
Fe1 C5 2.063(2) . ?
Fe1 C1 2.105(2) . ?
P1 C6 1.794(2) . ?
P1 C11 1.836(2) . ?
P1 C17 1.840(2) . ?
O1 C25 1.421(3) . ?
O1 C24 1.423(3) . ?
N1 C1 1.397(3) . ?
N1 C26 1.459(3) . ?
N1 C23 1.467(3) . ?
C1 C2 1.430(3) . ?
C1 C5 1.430(3) . ?
C2 C3 1.429(3) . ?
C2 H2 0.9500 . ?
C3 C4 1.414(3) . ?
C3 H3 0.9500 . ?
C4 C5 1.426(3) . ?
C4 H4 0.9500 . ?
C5 H5 0.9500 . ?
C6 C7 1.435(3) . ?
C6 C10 1.442(3) . ?
C7 C8 1.422(3) . ?
C7 H7 0.9500 . ?
C8 C9 1.418(4) . ?
C8 H8 0.9500 . ?
C9 C10 1.420(3) . ?
C9 H9 0.9500 . ?
C10 H10 0.9500 . ?
C11 C16 1.534(3) . ?
C11 C12 1.535(3) . ?
C11 H11 1.0000 . ?
C12 C13 1.526(3) . ?
C12 H12A 0.9900 . ?
C12 H12B 0.9900 . ?
C13 C14 1.525(3) . ?
C13 H13A 0.9900 . ?
C13 H13B 0.9900 . ?
C14 C15 1.524(3) . ?
C14 H14A 0.9900 . ?
C14 H14B 0.9900 . ?
C15 C16 1.528(3) . ?
C15 H15A 0.9900 . ?
C15 H15B 0.9900 . ?
C16 H16A 0.9900 . ?
C16 H16B 0.9900 . ?
C17 C22 1.534(3) . ?
C17 C18 1.537(3) . ?
C17 H17 1.0000 . ?
C18 C19 1.529(3) . ?
C18 H18A 0.9900 . ?
C18 H18B 0.9900 . ?
C19 C20 1.523(3) . ?
C19 H19A 0.9900 . ?
C19 H19B 0.9900 . ?
C20 C21 1.523(3) . ?
C20 H20A 0.9900 . ?
C20 H20B 0.9900 . ?
C21 C22 1.530(3) . ?
C21 H21A 0.9900 . ?
C21 H21B 0.9900 . ?
C22 H22A 0.9900 . ?
C22 H22B 0.9900 . ?
C23 C24 1.512(3) . ?
C23 H23A 0.9900 . ?
C23 H23B 0.9900 . ?
C24 H24A 0.9900 . ?
C24 H24B 0.9900 . ?
C25 C26 1.517(3) . ?
C25 H25A 0.9900 . ?
C25 H25B 0.9900 . ?
C26 H26A 0.9900 . ?
C26 H26B 0.9900 . ?
C1S Cl2D 1.576(5) . ?
C1S Cl1S 1.709(4) . ?
C1S Cl3S 1.715(4) . ?
C1S Cl3D 1.891(6) . ?
C1S Cl2S 1.939(6) . ?
C1S H1S 0.9298 . ?
Cl2S Cl2D 1.145(5) . ?
Cl3S Cl3D 1.321(6) . ?
Cl3S Cl2D 1.871(5) . ?
